data_7224933
loop_
_publ_author_name
'Slabbert, C.'
'Rademeyer, M.'

_publ_section_title
;
 Structures and trends of neutral MXxsolvent4&#x2212;xtetrahedra and
 anionic [MX4]2&#x2212;tetrahalometallates of zinc(ii), cadmium(ii) and
 mercury(ii) with benzopyridine- and benzopyrazine-type N-donor ligands or
 cations
;
_journal_issue 24
_journal_name_full CrystEngComm
_journal_page_first 4555
_journal_paper_doi 10.1039/C6CE00568C
_journal_volume 18
_journal_year 2016
_chemical_formula_moiety '2(C13 H10 N), Cd Cl4'
_chemical_formula_sum 'C26 H20 Cd Cl4 N2'
_chemical_formula_weight 614.64
_chemical_name_common
;
bis(acridinium) tetrachlorocadmate (II)
;
_chemical_name_systematic
;
bis(acridinium) tetrachlorocadmate (II)
;
_space_group_crystal_system monoclinic
_space_group_IT_number 15
_space_group_name_Hall '-C 2yc'
_space_group_name_H-M_alt 'C 1 2/c 1'
_symmetry_space_group_name_Hall '-C 2yc'
_symmetry_space_group_name_H-M 'C 1 2/c 1'
_atom_sites_solution_hydrogens geom
_atom_sites_solution_primary 'intrinsic phasing'
_atom_sites_solution_secondary difmap
_audit_creation_method SHELXL-2014
_audit_update_record
;
2016-03-09 deposited with the CCDC.
2016-04-14 downloaded from the CCDC.
;
_cell_angle_alpha 90
_cell_angle_beta 92.326(5)
_cell_angle_gamma 90
_cell_formula_units_Z 4
_cell_length_a 12.8432(16)
_cell_length_b 10.2106(12)
_cell_length_c 18.821(2)
_cell_measurement_temperature 293(2)
_cell_volume 2466.1(5)
_computing_cell_refinement 'SAINT (Bruker, 2014)'
_computing_data_collection 'APEX2 (Bruker, 2014)'
_computing_data_reduction 'SAINT (Bruker, 2014)'
_computing_molecular_graphics
;
 ORTEP-3 for Windows (Farrugia, 1997),
 Mercury (Macrae <i>et al</i>., 2008)
;
_computing_publication_material 'SHELXL-2014, PLATON (Spek, 2009)'
_computing_structure_refinement 'SHELXTL, SHELXL-2014/7 (Sheldrick, 2015)'
_computing_structure_solution 'SHELXTS (Sheldrick, 2015)'
_diffrn_ambient_temperature 293(2)
_diffrn_detector_area_resol_mean 10.24
_diffrn_measured_fraction_theta_full 1.000
_diffrn_measured_fraction_theta_max 0.969
_diffrn_measurement_device_type 'Bruker kappa, Photon 100 CMOS'
_diffrn_measurement_method '\f and \w scans'
_diffrn_radiation_type MoK\a
_diffrn_radiation_wavelength 0.71073
_diffrn_reflns_av_R_equivalents 0.0486
_diffrn_reflns_av_unetI/netI 0.0170
_diffrn_reflns_Laue_measured_fraction_full 1.000
_diffrn_reflns_Laue_measured_fraction_max 0.969
_diffrn_reflns_limit_h_max 16
_diffrn_reflns_limit_h_min -16
_diffrn_reflns_limit_k_max 12
_diffrn_reflns_limit_k_min -12
_diffrn_reflns_limit_l_max 23
_diffrn_reflns_limit_l_min -23
_diffrn_reflns_number 43847
_diffrn_reflns_point_group_measured_fraction_full 1.000
_diffrn_reflns_point_group_measured_fraction_max 0.969
_diffrn_reflns_theta_full 25.242
_diffrn_reflns_theta_max 26.371
_diffrn_reflns_theta_min 2.166
_exptl_absorpt_coefficient_mu 1.337
_exptl_absorpt_correction_T_max 0.7475
_exptl_absorpt_correction_T_min 0.6609
_exptl_absorpt_correction_type multi-scan
_exptl_absorpt_process_details 'SADABS (Bruker, 2014)'
_exptl_crystal_colour yellow
_exptl_crystal_density_diffrn 1.655
_exptl_crystal_density_method 'not measured'
_exptl_crystal_description plate
_exptl_crystal_F_000 1224
_exptl_crystal_size_max 0.278
_exptl_crystal_size_mid 0.262
_exptl_crystal_size_min 0.048
_refine_diff_density_max 4.420
_refine_diff_density_min -1.331
_refine_diff_density_rms 0.243
_refine_ls_extinction_method none
_refine_ls_goodness_of_fit_ref 1.212
_refine_ls_hydrogen_treatment constr
_refine_ls_matrix_type full
_refine_ls_number_parameters 151
_refine_ls_number_reflns 2548
_refine_ls_number_restraints 0
_refine_ls_restrained_S_all 1.212
_refine_ls_R_factor_all 0.0781
_refine_ls_R_factor_gt 0.0765
_refine_ls_shift/su_max 0.000
_refine_ls_shift/su_mean 0.000
_refine_ls_structure_factor_coef Fsqd
_refine_ls_weighting_details 'w=1/[\s^2^(Fo^2^)+(0.0561P)^2^+117.2808P] where P=(Fo^2^+2Fc^2^)/3'
_refine_ls_weighting_scheme calc
_refine_ls_wR_factor_gt 0.2109
_refine_ls_wR_factor_ref 0.2121
_reflns_Friedel_coverage 0.000
_reflns_number_gt 2485
_reflns_number_total 2548
_reflns_threshold_expression 'I > 2\s(I)'
_cod_data_source_file c6ce00568c2.cif
_cod_data_source_block shelx
_cod_depositor_comments 'Adding full bibliography for 7224924--7224939.cif.'
_cod_database_code 7224933
_shelx_space_group_comment
;
The symmetry employed for this shelxl refinement is uniquely defined
by the following loop, which should always be used as a source of
symmetry information in preference to the above space-group names.
They are only intended as comments.
;
_shelx_estimated_absorpt_t_min 0.708
_shelx_estimated_absorpt_t_max 0.939
_shelxl_version_number 2014-3

loop_
_space_group_symop_operation_xyz
'x, y, z'
'-x, y, -z+1/2'
'x+1/2, y+1/2, z'
'-x+1/2, y+1/2, -z+1/2'
'-x, -y, -z'
'x, -y, z-1/2'
'-x+1/2, -y+1/2, -z'
'x+1/2, -y+1/2, z-1/2'

loop_
_atom_site_label
_atom_site_type_symbol
_atom_site_fract_x
_atom_site_fract_y
_atom_site_fract_z
_atom_site_U_iso_or_equiv
_atom_site_adp_type
_atom_site_occupancy
_atom_site_site_symmetry_order
_atom_site_calc_flag
_atom_site_refinement_flags_posn
_atom_site_refinement_flags_adp
_atom_site_refinement_flags_occupancy
C1 C 0.3447(8) 0.1144(10) 0.4369(5) 0.023(2) Uani 1 1 d . . .
C2 C 0.3020(9) 0.0990(11) 0.3670(6) 0.029(2) Uani 1 1 d . . .
H2 H 0.3419 0.1156 0.3278 0.035 Uiso 1 1 calc R U .
C3 C 0.2008(10) 0.0591(11) 0.3583(6) 0.033(2) Uani 1 1 d . . .
H3 H 0.1716 0.0507 0.3125 0.040 Uiso 1 1 calc R U .
C4 C 0.1402(9) 0.0309(11) 0.4158(6) 0.031(2) Uani 1 1 d . . .
H4 H 0.0718 0.0031 0.4077 0.038 Uiso 1 1 calc R U .
C5 C 0.1794(8) 0.0433(11) 0.4844(6) 0.028(2) Uani 1 1 d . . .
H5 H 0.1379 0.0241 0.5225 0.033 Uiso 1 1 calc R U .
C6 C 0.2837(8) 0.0857(9) 0.4966(5) 0.0212(19) Uani 1 1 d . . .
C7 C 0.3293(8) 0.0997(10) 0.5646(5) 0.023(2) Uani 1 1 d . . .
H7 H 0.2907 0.0800 0.6039 0.028 Uiso 1 1 calc R U .
C8 C 0.4315(8) 0.1425(10) 0.5747(5) 0.023(2) Uani 1 1 d . . .
C9 C 0.4812(10) 0.1612(10) 0.6443(5) 0.034(3) Uani 1 1 d . . .
H9 H 0.4453 0.1413 0.6848 0.041 Uiso 1 1 calc R U .
C10 C 0.5789(10) 0.2070(12) 0.6504(6) 0.037(3) Uani 1 1 d . . .
H10 H 0.6100 0.2183 0.6954 0.045 Uiso 1 1 calc R U .
C11 C 0.6360(9) 0.2389(12) 0.5897(6) 0.034(2) Uani 1 1 d . . .
H11 H 0.7032 0.2722 0.5953 0.041 Uiso 1 1 calc R U .
C12 C 0.5921(8) 0.2205(11) 0.5226(6) 0.027(2) Uani 1 1 d . . .
H12 H 0.6300 0.2387 0.4827 0.033 Uiso 1 1 calc R U .
C13 C 0.4897(8) 0.1740(10) 0.5150(5) 0.0223(18) Uani 1 1 d . . .
N1 N 0.4448(7) 0.1555(8) 0.4486(4) 0.0226(17) Uani 1 1 d . . .
H1 H 0.4817 0.1708 0.4124 0.027 Uiso 1 1 calc R U .
Cl1 Cl 0.60930(19) 0.1727(3) 0.32654(13) 0.0291(6) Uani 1 1 d . . .
Cl2 Cl 0.3886(2) 0.4431(3) 0.32668(13) 0.0302(6) Uani 1 1 d . . .
Cd1 Cd 0.5000 0.31881(10) 0.2500 0.0191(3) Uani 1 2 d S T P

loop_
_atom_site_aniso_label
_atom_site_aniso_U_11
_atom_site_aniso_U_22
_atom_site_aniso_U_33
_atom_site_aniso_U_23
_atom_site_aniso_U_13
_atom_site_aniso_U_12
C1 0.031(5) 0.017(4) 0.019(5) 0.003(4) 0.002(4) 0.001(4)
C2 0.039(6) 0.029(5) 0.020(5) 0.004(4) 0.005(4) -0.005(5)
C3 0.045(6) 0.032(6) 0.023(5) -0.003(4) -0.004(5) 0.000(5)
C4 0.026(5) 0.028(6) 0.040(6) -0.006(5) -0.001(4) -0.002(4)
C5 0.031(5) 0.027(5) 0.026(5) 0.000(4) 0.004(4) -0.003(4)
C6 0.028(5) 0.017(4) 0.019(4) 0.002(4) 0.004(4) -0.001(4)
C7 0.030(5) 0.020(5) 0.020(5) 0.002(4) 0.009(4) -0.003(4)
C8 0.033(5) 0.018(5) 0.019(4) 0.003(4) 0.005(4) -0.002(4)
C9 0.060(8) 0.026(5) 0.015(4) 0.002(4) 0.003(5) -0.004(5)
C10 0.053(7) 0.034(6) 0.024(5) -0.001(5) -0.008(5) -0.010(5)
C11 0.035(6) 0.029(6) 0.038(6) -0.004(5) -0.005(5) -0.009(5)
C12 0.029(5) 0.029(5) 0.025(5) 0.004(4) 0.001(4) -0.005(4)
C13 0.031(5) 0.018(4) 0.018(4) 0.000(4) 0.003(4) -0.003(4)
N1 0.029(4) 0.018(4) 0.022(4) 0.003(3) 0.006(3) -0.004(3)
Cl1 0.0281(12) 0.0354(14) 0.0234(11) 0.0072(11) -0.0032(9) 0.0030(11)
Cl2 0.0329(13) 0.0342(14) 0.0242(12) -0.0075(10) 0.0081(10) 0.0046(11)
Cd1 0.0245(5) 0.0210(5) 0.0120(4) 0.000 0.0028(3) 0.000

loop_
_atom_type_symbol
_atom_type_description
_atom_type_scat_dispersion_real
_atom_type_scat_dispersion_imag
_atom_type_scat_source
C C 0.0033 0.0016 'International Tables Vol C Tables 4.2.6.8 and 6.1.1.4'
H H 0.0000 0.0000 'International Tables Vol C Tables 4.2.6.8 and 6.1.1.4'
N N 0.0061 0.0033 'International Tables Vol C Tables 4.2.6.8 and 6.1.1.4'
Cl Cl 0.1484 0.1585 'International Tables Vol C Tables 4.2.6.8 and 6.1.1.4'
Cd Cd -0.8075 1.2024 'International Tables Vol C Tables 4.2.6.8 and 6.1.1.4'

loop_
_geom_angle_atom_site_label_1
_geom_angle_atom_site_label_2
_geom_angle_atom_site_label_3
_geom_angle
_geom_angle_site_symmetry_1
_geom_angle_site_symmetry_3
N1 C1 C2 120.9(9) . .
N1 C1 C6 118.7(9) . .
C2 C1 C6 120.4(10) . .
C3 C2 C1 118.5(10) . .
C3 C2 H2 120.8 . .
C1 C2 H2 120.8 . .
C2 C3 C4 121.9(10) . .
C2 C3 H3 119.0 . .
C4 C3 H3 119.0 . .
C5 C4 C3 121.3(10) . .
C5 C4 H4 119.4 . .
C3 C4 H4 119.4 . .
C4 C5 C6 119.2(10) . .
C4 C5 H5 120.4 . .
C6 C5 H5 120.4 . .
C7 C6 C5 122.7(9) . .
C7 C6 C1 118.6(9) . .
C5 C6 C1 118.7(9) . .
C8 C7 C6 121.2(9) . .
C8 C7 H7 119.4 . .
C6 C7 H7 119.4 . .
C7 C8 C13 119.4(9) . .
C7 C8 C9 123.0(9) . .
C13 C8 C9 117.6(10) . .
C10 C9 C8 120.0(10) . .
C10 C9 H9 120.0 . .
C8 C9 H9 120.0 . .
C9 C10 C11 121.6(10) . .
C9 C10 H10 119.2 . .
C11 C10 H10 119.2 . .
C12 C11 C10 120.1(11) . .
C12 C11 H11 120.0 . .
C10 C11 H11 120.0 . .
C11 C12 C13 119.2(10) . .
C11 C12 H12 120.4 . .
C13 C12 H12 120.4 . .
N1 C13 C12 119.9(8) . .
N1 C13 C8 118.6(9) . .
C12 C13 C8 121.5(9) . .
C1 N1 C13 123.4(8) . .
C1 N1 H1 118.3 . .
C13 N1 H1 118.3 . .
Cl2 Cd1 Cl2 117.07(14) 2_655 .
Cl2 Cd1 Cl1 109.10(9) 2_655 .
Cl2 Cd1 Cl1 107.64(9) . .
Cl2 Cd1 Cl1 107.64(9) 2_655 2_655
Cl2 Cd1 Cl1 109.09(9) . 2_655
Cl1 Cd1 Cl1 105.73(13) . 2_655

loop_
_geom_bond_atom_site_label_1
_geom_bond_atom_site_label_2
_geom_bond_distance
_geom_bond_site_symmetry_2
C1 N1 1.361(13) .
C1 C2 1.414(14) .
C1 C6 1.428(13) .
C2 C3 1.365(16) .
C2 H2 0.9300 .
C3 C4 1.390(16) .
C3 H3 0.9300 .
C4 C5 1.372(15) .
C4 H4 0.9300 .
C5 C6 1.418(15) .
C5 H5 0.9300 .
C6 C7 1.392(14) .
C7 C8 1.389(14) .
C7 H7 0.9300 .
C8 C13 1.411(13) .
C8 C9 1.446(14) .
C9 C10 1.340(18) .
C9 H9 0.9300 .
C10 C11 1.420(17) .
C10 H10 0.9300 .
C11 C12 1.374(15) .
C11 H11 0.9300 .
C12 C13 1.400(14) .
C12 H12 0.9300 .
C13 N1 1.368(12) .
N1 H1 0.8600 .
Cl1 Cd1 2.471(2) .
Cl2 Cd1 2.430(2) .
Cd1 Cl2 2.430(2) 2_655
Cd1 Cl1 2.471(2) 2_655

loop_
_geom_hbond_atom_site_label_D
_geom_hbond_atom_site_label_H
_geom_hbond_atom_site_label_A
_geom_hbond_distance_DH
_geom_hbond_distance_HA
_geom_hbond_distance_DA
_geom_hbond_angle_DHA
N1 H1 Cl1 0.86 2.35 3.189(8) 165.8

loop_
_geom_torsion_atom_site_label_1
_geom_torsion_atom_site_label_2
_geom_torsion_atom_site_label_3
_geom_torsion_atom_site_label_4
_geom_torsion
N1 C1 C2 C3 -179.1(10)
C6 C1 C2 C3 1.5(16)
C1 C2 C3 C4 -1.4(17)
C2 C3 C4 C5 0.7(18)
C3 C4 C5 C6 0.0(17)
C4 C5 C6 C7 -179.5(10)
C4 C5 C6 C1 0.1(15)
N1 C1 C6 C7 -0.6(14)
C2 C1 C6 C7 178.8(10)
N1 C1 C6 C5 179.7(9)
C2 C1 C6 C5 -0.8(15)
C5 C6 C7 C8 -179.5(10)
C1 C6 C7 C8 0.9(15)
C6 C7 C8 C13 0.8(15)
C6 C7 C8 C9 178.6(10)
C7 C8 C9 C10 -177.7(11)
C13 C8 C9 C10 0.1(16)
C8 C9 C10 C11 0.2(18)
C9 C10 C11 C12 -1.3(19)
C10 C11 C12 C13 1.9(17)
C11 C12 C13 N1 179.8(10)
C11 C12 C13 C8 -1.6(16)
C7 C8 C13 N1 -2.9(15)
C9 C8 C13 N1 179.2(9)
C7 C8 C13 C12 178.5(10)
C9 C8 C13 C12 0.6(15)
C2 C1 N1 C13 179.0(10)
C6 C1 N1 C13 -1.6(14)
C12 C13 N1 C1 -178.0(10)
C8 C13 N1 C1 3.4(14)
